data_2205368
loop_
_publ_author_name
'Vratislav Langer'
'Bohumil Steiner'
'J\.ulia Mi\(cov\'a'
'Miroslav Ko\'o\(s'

_publ_section_title 6-<i>O</i>-Cyanomethyl-1,2:3,4-di-<i>O</i>-isopropylidene-\a-<small>D</small>-galactopyranose
_journal_issue 3
_journal_name_full 'Acta Crystallographica Section E'
_journal_page_first o779
_journal_page_last o781
_journal_paper_doi 10.1107/S1600536805005544
_journal_volume 61
_journal_year 2005
_chemical_formula_iupac 'C14 H21 N O6'
_chemical_formula_moiety 'C14 H21 N O6'
_chemical_formula_sum 'C14 H21 N O6'
_chemical_formula_weight 299.32
_chemical_name_systematic
;
6-O-Cyanomethyl-1,2:3,4-di-O-isopropylidene-\a-D-galactopyranose
;
_space_group_IT_number 19
_symmetry_cell_setting orthorhombic
_symmetry_space_group_name_Hall 'P 2ac 2ab'
_symmetry_space_group_name_H-M 'P 21 21 21'
_atom_sites_solution_hydrogens geom
_atom_sites_solution_primary direct
_atom_sites_solution_secondary difmap
_audit_creation_method SHELXL-97
_cell_angle_alpha 90.00
_cell_angle_beta 90.00
_cell_angle_gamma 90.00
_cell_formula_units_Z 4
_cell_length_a 5.45960(10)
_cell_length_b 15.9758(3)
_cell_length_c 17.5111(3)
_cell_measurement_reflns_used 5866
_cell_measurement_temperature 173(2)
_cell_measurement_theta_max 32.98
_cell_measurement_theta_min 1.73
_cell_volume 1527.34(5)
_computing_cell_refinement 'SAINT (Siemens, 1995)'
_computing_data_collection 'SMART (Siemens, 1995)'
_computing_data_reduction SAINT
_computing_molecular_graphics 'DIAMOND (Brandenburg, 2004)'
_computing_publication_material SHELXTL
_computing_structure_refinement SHELXTL
_computing_structure_solution 'SHELXTL (Bruker, 2001)'
_diffrn_ambient_temperature 173(2)
_diffrn_measured_fraction_theta_full 1.000
_diffrn_measured_fraction_theta_max 0.974
_diffrn_measurement_device_type 'Siemens SMART CCD area-detector'
_diffrn_measurement_method '\w scans'
_diffrn_radiation_monochromator graphite
_diffrn_radiation_source 'fine-focus sealed tube'
_diffrn_radiation_type MoK\a
_diffrn_radiation_wavelength 0.71073
_diffrn_reflns_av_R_equivalents 0.0584
_diffrn_reflns_av_sigmaI/netI 0.0336
_diffrn_reflns_limit_h_max 8
_diffrn_reflns_limit_h_min -8
_diffrn_reflns_limit_k_max 24
_diffrn_reflns_limit_k_min -24
_diffrn_reflns_limit_l_max 26
_diffrn_reflns_limit_l_min -26
_diffrn_reflns_number 26365
_diffrn_reflns_theta_full 30.00
_diffrn_reflns_theta_max 32.98
_diffrn_reflns_theta_min 1.73
_diffrn_standards_decay_% 0
_diffrn_standards_number 0
_exptl_absorpt_coefficient_mu 0.102
_exptl_absorpt_correction_T_max 0.9909
_exptl_absorpt_correction_T_min 0.9122
_exptl_absorpt_correction_type multi-scan
_exptl_absorpt_process_details '(SADABS; Sheldrick, 2002)'
_exptl_crystal_colour colourless
_exptl_crystal_density_diffrn 1.302
_exptl_crystal_density_method 'not measured'
_exptl_crystal_description needle
_exptl_crystal_F_000 640
_exptl_crystal_size_max 0.92
_exptl_crystal_size_mid 0.12
_exptl_crystal_size_min 0.09
_refine_diff_density_max 0.248
_refine_diff_density_min -0.198
_refine_ls_extinction_method none
_refine_ls_goodness_of_fit_ref 1.018
_refine_ls_hydrogen_treatment refU
_refine_ls_matrix_type full
_refine_ls_number_parameters 215
_refine_ls_number_reflns 3210
_refine_ls_number_restraints 0
_refine_ls_restrained_S_all 1.018
_refine_ls_R_factor_all 0.0566
_refine_ls_R_factor_gt 0.0379
_refine_ls_shift/su_max <0.001
_refine_ls_shift/su_mean <0.001
_refine_ls_structure_factor_coef Fsqd
_refine_ls_weighting_details 'calc w=1/[\s^2^(Fo^2^)+(0.0453P)^2^+0.1721P] where P=(Fo^2^+2Fc^2^)/3'
_refine_ls_weighting_scheme calc
_refine_ls_wR_factor_gt 0.0833
_refine_ls_wR_factor_ref 0.0922
_reflns_number_gt 2609
_reflns_number_total 3210
_reflns_threshold_expression I>2\s(I)
_cod_data_source_file su6172.cif
_cod_data_source_block I
_cod_depositor_comments
;
The following automatic conversions were performed:
'_symmetry_cell_setting' value 'Orthorhombic' changed to 'orthorhombic'
according to '/home/saulius/struct/CIF-dictionaries/cif_core.dic'
dictionary named 'cif_core.dic' version 2.4.1 from 2010-06-29.

Automatic conversion script
Id: cif_fix_enum 1527 2010-12-29 10:47:43Z saulius 

The following automatic conversions were performed:

'_symmetry_cell_setting' value 'Orthorhombic' changed to
'orthorhombic' according to
/home/saulius/struct/CIF-dictionaries/cif_core.dic dictionary named
'cif_core.dic' version 2.4.1 from 2010-06-29.

Automatic conversion script
Id: cif_fix_values 1715 2011-07-08 13:25:40Z adriana 
;
_cod_database_code 2205368
_cod_database_fobs_code 2205368

loop_
_symmetry_equiv_pos_as_xyz
'x, y, z'
'-x+1/2, -y, z+1/2'
'-x, y+1/2, -z+1/2'
'x+1/2, -y+1/2, -z'

loop_
_atom_site_label
_atom_site_fract_x
_atom_site_fract_y
_atom_site_fract_z
_atom_site_U_iso_or_equiv
_atom_site_adp_type
_atom_site_calc_flag
_atom_site_refinement_flags
_atom_site_occupancy
_atom_site_type_symbol
O1 1.0114(2) 0.61329(6) 0.10359(6) 0.0263(2) Uani d . 1 O
O2 0.7426(2) 0.51515(6) 0.06227(6) 0.0295(2) Uani d . 1 O
O3 0.9780(2) 0.35577(6) 0.18812(6) 0.0266(2) Uani d . 1 O
O4 0.7633(2) 0.40210(6) 0.29030(6) 0.0297(3) Uani d . 1 O
O5 1.0300(2) 0.54717(6) 0.22123(5) 0.0252(2) Uani d . 1 O
O6 0.7829(2) 0.65878(6) 0.32315(6) 0.0292(2) Uani d . 1 O
N1 1.1767(4) 0.65646(14) 0.47331(11) 0.0587(5) Uani d . 1 N
C1 1.0766(3) 0.53896(9) 0.14256(7) 0.0242(3) Uani d . 1 C
H1 1.2550 0.5277 0.1346 0.022(4) Uiso calc R 1 H
C2 0.9259(3) 0.47007(9) 0.10314(8) 0.0263(3) Uani d . 1 C
H2 1.0315 0.4380 0.0668 0.033(5) Uiso calc R 1 H
C3 0.7973(3) 0.41064(9) 0.15714(8) 0.0252(3) Uani d . 1 C
H3 0.6700 0.3778 0.1291 0.034(5) Uiso calc R 1 H
C4 0.6835(3) 0.45278(8) 0.22816(8) 0.0241(3) Uani d . 1 C
H4 0.5007 0.4521 0.2246 0.027(5) Uiso calc R 1 H
C5 0.7753(3) 0.54206(8) 0.23920(8) 0.0227(3) Uani d . 1 C
H5 0.6817 0.5805 0.2048 0.025(4) Uiso calc R 1 H
C6 0.7439(4) 0.57038(8) 0.32120(8) 0.0274(3) Uani d . 1 C
H6A 0.5770 0.5568 0.3395 0.029(5) Uiso calc R 1 H
H6B 0.8640 0.5417 0.3545 0.033(5) Uiso calc R 1 H
C7 0.7769(3) 0.69201(10) 0.39770(9) 0.0308(3) Uani d . 1 C
H7A 0.6331 0.6693 0.4252 0.039(6) Uiso calc R 1 H
H7B 0.7585 0.7536 0.3949 0.048(6) Uiso calc R 1 H
C8 1.0018(4) 0.67146(11) 0.44059(10) 0.0374(4) Uani d . 1 C
C9 0.8520(3) 0.59311(9) 0.04130(8) 0.0262(3) Uani d . 1 C
C10 0.9996(4) 0.58472(11) -0.03171(8) 0.0372(4) Uani d . 1 C
H10A 1.1205 0.5399 -0.0258 0.038(6) Uiso calc R 1 H
H10B 1.0841 0.6376 -0.0423 0.050(6) Uiso calc R 1 H
H10C 0.8896 0.5713 -0.0742 0.042(6) Uiso calc R 1 H
C11 0.6542(4) 0.65830(11) 0.03582(11) 0.0401(4) Uani d . 1 C
H11A 0.5362 0.6420 -0.0036 0.061(7) Uiso calc R 1 H
H11B 0.7273 0.7124 0.0225 0.057(7) Uiso calc R 1 H
H11C 0.5701 0.6630 0.0851 0.068(8) Uiso calc R 1 H
C12 0.8899(3) 0.33024(9) 0.26145(8) 0.0235(3) Uani d . 1 C
C13 0.7160(3) 0.25676(9) 0.25382(10) 0.0324(3) Uani d . 1 C
H13A 0.6505 0.2422 0.3042 0.042(6) Uiso calc R 1 H
H13B 0.8041 0.2086 0.2326 0.033(5) Uiso calc R 1 H
H13C 0.5809 0.2720 0.2197 0.039(5) Uiso calc R 1 H
C14 1.1035(3) 0.31174(11) 0.31225(9) 0.0333(3) Uani d . 1 C
H14A 1.2130 0.3603 0.3136 0.051(6) Uiso calc R 1 H
H14B 1.1926 0.2631 0.2925 0.053(7) Uiso calc R 1 H
H14C 1.0447 0.2997 0.3640 0.040(5) Uiso calc R 1 H

loop_
_atom_site_aniso_label
_atom_site_aniso_U_11
_atom_site_aniso_U_22
_atom_site_aniso_U_33
_atom_site_aniso_U_12
_atom_site_aniso_U_13
_atom_site_aniso_U_23
O1 0.0349(6) 0.0229(5) 0.0211(4) -0.0044(5) -0.0059(5) 0.0012(4)
O2 0.0368(6) 0.0250(5) 0.0266(5) -0.0073(5) -0.0097(5) 0.0055(4)
O3 0.0359(6) 0.0222(5) 0.0217(4) 0.0045(5) 0.0051(5) 0.0029(4)
O4 0.0461(7) 0.0211(5) 0.0220(4) 0.0071(5) 0.0058(5) 0.0030(4)
O5 0.0274(6) 0.0302(5) 0.0179(4) -0.0024(4) -0.0022(4) -0.0006(4)
O6 0.0448(7) 0.0202(4) 0.0225(5) 0.0001(5) 0.0021(5) -0.0026(4)
N1 0.0565(12) 0.0693(13) 0.0503(10) 0.0006(11) -0.0169(10) -0.0095(9)
C1 0.0271(7) 0.0264(7) 0.0190(6) 0.0003(6) -0.0007(5) 0.0009(5)
C2 0.0369(9) 0.0226(6) 0.0195(6) -0.0003(6) -0.0013(6) 0.0006(5)
C3 0.0359(9) 0.0189(6) 0.0208(6) -0.0001(6) -0.0022(6) 0.0007(5)
C4 0.0286(7) 0.0201(6) 0.0234(6) 0.0002(5) 0.0002(6) 0.0016(5)
C5 0.0268(7) 0.0207(6) 0.0206(6) 0.0009(6) -0.0002(5) 0.0003(5)
C6 0.0394(9) 0.0207(6) 0.0222(6) -0.0004(6) 0.0049(7) -0.0007(5)
C7 0.0380(9) 0.0281(7) 0.0262(7) 0.0003(7) 0.0036(7) -0.0064(6)
C8 0.0441(10) 0.0397(9) 0.0285(7) -0.0044(9) 0.0007(8) -0.0064(7)
C9 0.0334(8) 0.0225(6) 0.0227(6) -0.0047(6) -0.0063(6) 0.0031(5)
C10 0.0575(12) 0.0334(8) 0.0207(6) -0.0069(9) 0.0011(8) 0.0015(6)
C11 0.0399(10) 0.0328(9) 0.0476(10) 0.0013(8) -0.0094(9) 0.0094(8)
C12 0.0273(7) 0.0210(6) 0.0223(6) 0.0023(6) 0.0037(6) 0.0016(5)
C13 0.0314(8) 0.0244(7) 0.0413(8) -0.0022(6) 0.0038(7) 0.0022(6)
C14 0.0320(8) 0.0392(8) 0.0289(7) 0.0014(7) -0.0023(7) 0.0054(6)

loop_
_atom_type_symbol
_atom_type_description
_atom_type_scat_dispersion_real
_atom_type_scat_dispersion_imag
_atom_type_scat_source
C C 0.0033 0.0000 'International Tables Vol C Tables 4.2.6.8 and 6.1.1.4'
H H 0.0000 0.0000 'International Tables Vol C Tables 4.2.6.8 and 6.1.1.4'
N N 0.0061 0.0000 'International Tables Vol C Tables 4.2.6.8 and 6.1.1.4'
O O 0.0106 0.0000 'International Tables Vol C Tables 4.2.6.8 and 6.1.1.4'

loop_
_geom_angle_atom_site_label_1
_geom_angle_atom_site_label_2
_geom_angle_atom_site_label_3
_geom_angle
_geom_angle_publ_flag
C1 O1 C9 109.36(11) y
C9 O2 C2 106.01(12) ?
C3 O3 C12 106.51(11) ?
C12 O4 C4 109.49(10) y
C1 O5 C5 112.75(11) y
C7 O6 C6 113.01(11) ?
O1 C1 O5 110.39(11) ?
O1 C1 C2 104.43(11) y
O5 C1 C2 114.16(12) y
O1 C1 H1 109.2 ?
O5 C1 H1 109.2 ?
C2 C1 H1 109.2 ?
O2 C2 C3 107.76(13) ?
O2 C2 C1 103.85(11) y
C3 C2 C1 114.64(12) ?
O2 C2 H2 110.1 ?
C3 C2 H2 110.1 ?
C1 C2 H2 110.1 ?
O3 C3 C2 107.61(14) ?
O3 C3 C4 103.86(11) ?
C2 C3 C4 114.61(12) ?
O3 C3 H3 110.2 ?
C2 C3 H3 110.2 ?
C4 C3 H3 110.2 ?
O4 C4 C5 109.54(12) ?
O4 C4 C3 104.14(11) y
C5 C4 C3 112.19(12) ?
O4 C4 H4 110.3 ?
C5 C4 H4 110.3 ?
C3 C4 H4 110.3 ?
O5 C5 C6 107.56(13) ?
O5 C5 C4 110.22(12) y
C6 C5 C4 111.25(12) ?
O5 C5 H5 109.3 ?
C6 C5 H5 109.3 ?
C4 C5 H5 109.3 ?
O6 C6 C5 107.51(11) ?
O6 C6 H6A 110.2 ?
C5 C6 H6A 110.2 ?
O6 C6 H6B 110.2 ?
C5 C6 H6B 110.2 ?
H6A C6 H6B 108.5 ?
O6 C7 C8 111.60(14) ?
O6 C7 H7A 109.3 ?
C8 C7 H7A 109.3 ?
O6 C7 H7B 109.3 ?
C8 C7 H7B 109.3 ?
H7A C7 H7B 108.0 ?
N1 C8 C7 179.2(2) ?
O2 C9 O1 104.73(11) ?
O2 C9 C10 111.20(12) ?
O1 C9 C10 109.81(14) ?
O2 C9 C11 108.65(14) ?
O1 C9 C11 109.21(13) ?
C10 C9 C11 112.90(14) ?
C9 C10 H10A 109.5 ?
C9 C10 H10B 109.5 ?
H10A C10 H10B 109.5 ?
C9 C10 H10C 109.5 ?
H10A C10 H10C 109.5 ?
H10B C10 H10C 109.5 ?
C9 C11 H11A 109.5 ?
C9 C11 H11B 109.5 ?
H11A C11 H11B 109.5 ?
C9 C11 H11C 109.5 ?
H11A C11 H11C 109.5 ?
H11B C11 H11C 109.5 ?
O4 C12 O3 104.49(10) ?
O4 C12 C14 108.94(13) ?
O3 C12 C14 109.14(13) ?
O4 C12 C13 110.47(13) ?
O3 C12 C13 110.63(12) ?
C14 C12 C13 112.82(13) ?
C12 C13 H13A 109.5 ?
C12 C13 H13B 109.5 ?
H13A C13 H13B 109.5 ?
C12 C13 H13C 109.5 ?
H13A C13 H13C 109.5 ?
H13B C13 H13C 109.5 ?
C12 C14 H14A 109.5 ?
C12 C14 H14B 109.5 ?
H14A C14 H14B 109.5 ?
C12 C14 H14C 109.5 ?
H14A C14 H14C 109.5 ?
H14B C14 H14C 109.5 ?

loop_
_geom_bond_atom_site_label_1
_geom_bond_atom_site_label_2
_geom_bond_distance
_geom_bond_publ_flag
O1 C1 1.4152(17) y
O1 C9 1.4321(18) y
O2 C9 1.4293(18) y
O2 C2 1.4258(19) y
O3 C3 1.4266(19) y
O3 C12 1.4307(17) y
O4 C12 1.4321(17) y
O4 C4 1.4245(17) y
O5 C1 1.4070(16) y
O5 C5 1.4281(19) y
O6 C7 1.4097(17) y
O6 C6 1.4285(16) y
N1 C8 1.139(3) y
C1 C2 1.538(2) y
C1 H1 1.0000 ?
C2 C3 1.513(2) y
C2 H2 1.0000 ?
C3 C4 1.545(2) y
C3 H3 1.0000 ?
C4 C5 1.5241(19) y
C4 H4 1.0000 ?
C5 C6 1.5152(19) y
C5 H5 1.0000 ?
C6 H6A 0.9900 ?
C6 H6B 0.9900 ?
C7 C8 1.476(3) ?
C7 H7A 0.9900 ?
C7 H7B 0.9900 ?
C9 C10 1.517(2) ?
C9 C11 1.503(2) ?
C10 H10A 0.9800 ?
C10 H10B 0.9800 ?
C10 H10C 0.9800 ?
C11 H11A 0.9800 ?
C11 H11B 0.9800 ?
C11 H11C 0.9800 ?
C12 C14 1.496(2) ?
C12 C13 1.516(2) ?
C13 H13A 0.9800 ?
C13 H13B 0.9800 ?
C13 H13C 0.9800 ?
C14 H14A 0.9800 ?
C14 H14B 0.9800 ?
C14 H14C 0.9800 ?

loop_
_geom_hbond_atom_site_label_D
_geom_hbond_atom_site_label_H
_geom_hbond_atom_site_label_A
_geom_hbond_site_symmetry_A
_geom_hbond_distance_DH
_geom_hbond_distance_HA
_geom_hbond_distance_DA
_geom_hbond_angle_DHA
C10 H10C O4 2_664 0.98 2.55 3.438(2) 150
C13 H13B O6 3_745 0.98 2.58 3.428(2) 144

loop_
_geom_torsion_atom_site_label_1
_geom_torsion_atom_site_label_2
_geom_torsion_atom_site_label_3
_geom_torsion_atom_site_label_4
_geom_torsion
C9 O1 C1 O5 -127.74(13)
C9 O1 C1 C2 -4.60(16)
C5 O5 C1 O1 74.87(15)
C5 O5 C1 C2 -42.41(16)
C9 O2 C2 C3 153.24(11)
C9 O2 C2 C1 31.25(14)
O1 C1 C2 O2 -16.32(15)
O5 C1 C2 O2 104.33(13)
O1 C1 C2 C3 -133.62(13)
O5 C1 C2 C3 -12.98(19)
C12 O3 C3 C2 152.43(11)
C12 O3 C3 C4 30.54(14)
O2 C2 C3 O3 170.14(11)
C1 C2 C3 O3 -74.81(15)
O2 C2 C3 C4 -74.91(16)
C1 C2 C3 C4 40.15(19)
C12 O4 C4 C5 -126.21(13)
C12 O4 C4 C3 -6.03(15)
O3 C3 C4 O4 -14.94(15)
C2 C3 C4 O4 -132.05(14)
O3 C3 C4 C5 103.45(13)
C2 C3 C4 C5 -13.67(19)
C1 O5 C5 C6 -167.82(11)
C1 O5 C5 C4 70.74(14)
O4 C4 C5 O5 76.09(15)
C3 C4 C5 O5 -39.05(16)
O4 C4 C5 C6 -43.13(18)
C3 C4 C5 C6 -158.27(14)
C7 O6 C6 C5 -175.51(14)
O5 C5 C6 O6 71.60(16)
C4 C5 C6 O6 -167.61(13)
C6 O6 C7 C8 74.57(19)
O6 C7 C8 N1 86(16)
C2 O2 C9 O1 -34.59(15)
C2 O2 C9 C10 83.95(15)
C2 O2 C9 C11 -151.20(13)
C1 O1 C9 O2 23.91(16)
C1 O1 C9 C10 -95.57(14)
C1 O1 C9 C11 140.14(14)
C4 O4 C12 O3 24.82(15)
C4 O4 C12 C14 141.36(13)
C4 O4 C12 C13 -94.19(14)
C3 O3 C12 O4 -34.71(14)
C3 O3 C12 C14 -151.11(12)
C3 O3 C12 C13 84.19(14)

loop_
_cod_related_entry_id
_cod_related_entry_database
_cod_related_entry_code
1 ChemSpider 21173553
